data_2226517
loop_
_publ_author_name
'Wriedt, Mario'
'Jess, Inke'
'N\"ather, Christian'

_publ_section_title
;
 Poly[[bis(\m-4,4'-bipyridyl-\k^2^<i>N</i>:<i>N</i>')bis(thiocyanato-\k<i>N</i>)manganese(II)]
 diethyl ether disolvate]
;
_journal_coeditor_code HY2314
_journal_issue 7
_journal_name_full 'Acta Crystallographica Section E'
_journal_page_first m781
_journal_paper_doi 10.1107/S1600536810021665
_journal_volume 66
_journal_year 2010
_chemical_formula_iupac '[Mn (N C S)2 (C10 H8 N2)2], 2C4 H10 O'
_chemical_formula_moiety 'C22 H16 Mn N6 S2, 2(C4 H10 O)'
_chemical_formula_sum 'C30 H36 Mn N6 O2 S2'
_chemical_formula_weight 631.71
_chemical_name_systematic
;
Poly[[bis(\m-4,4'-bipyridyl-\k^2^<i>N</i>:<i>N</i>')bis(thiocyanato-
\k<i>N</i>)manganese(II)] diethyl ether disolvate]
;
_space_group_IT_number 13
_symmetry_cell_setting monoclinic
_symmetry_space_group_name_Hall '-P 2yc'
_symmetry_space_group_name_H-M 'P 1 2/c 1'
_atom_sites_solution_hydrogens geom
_atom_sites_solution_primary direct
_atom_sites_solution_secondary difmap
_audit_creation_method SHELXL-97
_cell_angle_alpha 90.00
_cell_angle_beta 106.75(2)
_cell_angle_gamma 90.00
_cell_formula_units_Z 2
_cell_length_a 11.702(2)
_cell_length_b 11.6391(18)
_cell_length_c 13.424(2)
_cell_measurement_reflns_used 11086
_cell_measurement_temperature 230(2)
_cell_measurement_theta_max 25.03
_cell_measurement_theta_min 2.36
_cell_volume 1750.8(5)
_computing_cell_refinement 'X-AREA (Stoe & Cie, 2002)'
_computing_data_collection 'X-AREA (Stoe & Cie, 2002)'
_computing_data_reduction 'X-AREA (Stoe & Cie, 2002)'
_computing_molecular_graphics 'SHELXTL (Sheldrick, 2008)'
_computing_publication_material 'SHELXTL (Sheldrick, 2008)'
_computing_structure_refinement 'SHELXL97 (Sheldrick, 2008)'
_computing_structure_solution 'SHELXS97 (Sheldrick, 2008)'
_diffrn_ambient_temperature 230(2)
_diffrn_measured_fraction_theta_full 0.959
_diffrn_measured_fraction_theta_max 0.959
_diffrn_measurement_device_type 'Stoe IPDS-1'
_diffrn_measurement_method '\w scans'
_diffrn_radiation_monochromator graphite
_diffrn_radiation_source 'fine-focus sealed tube'
_diffrn_radiation_type MoK\a
_diffrn_radiation_wavelength 0.71073
_diffrn_reflns_av_R_equivalents 0.1336
_diffrn_reflns_av_sigmaI/netI 0.0820
_diffrn_reflns_limit_h_max 13
_diffrn_reflns_limit_h_min -13
_diffrn_reflns_limit_k_max 13
_diffrn_reflns_limit_k_min -13
_diffrn_reflns_limit_l_max 15
_diffrn_reflns_limit_l_min -15
_diffrn_reflns_number 11086
_diffrn_reflns_theta_full 25.03
_diffrn_reflns_theta_max 25.03
_diffrn_reflns_theta_min 2.36
_diffrn_standards_decay_% 0
_diffrn_standards_interval_time 0
_diffrn_standards_number 0
_exptl_absorpt_coefficient_mu 0.529
_exptl_absorpt_correction_T_max 0.968
_exptl_absorpt_correction_T_min 0.912
_exptl_absorpt_correction_type numerical
_exptl_absorpt_process_details '(X-SHAPE and X-RED32; Stoe & Cie, 2002)'
_exptl_crystal_colour colourless
_exptl_crystal_density_diffrn 1.198
_exptl_crystal_density_method 'not measured'
_exptl_crystal_description block
_exptl_crystal_F_000 662
_exptl_crystal_size_max 0.22
_exptl_crystal_size_mid 0.14
_exptl_crystal_size_min 0.07
_refine_diff_density_max 0.724
_refine_diff_density_min -1.367
_refine_ls_extinction_coef 0.034(7)
_refine_ls_extinction_expression Fc^*^=kFc[1+0.001xFc^2^\l^3^/sin(2\q)]^-1/4^
_refine_ls_extinction_method 'SHELXL97 (Sheldrick, 2008)'
_refine_ls_goodness_of_fit_ref 1.071
_refine_ls_hydrogen_treatment constr
_refine_ls_matrix_type full
_refine_ls_number_parameters 191
_refine_ls_number_reflns 2954
_refine_ls_number_restraints 0
_refine_ls_restrained_S_all 1.071
_refine_ls_R_factor_all 0.0830
_refine_ls_R_factor_gt 0.0726
_refine_ls_shift/su_max 0.000
_refine_ls_shift/su_mean 0.000
_refine_ls_structure_factor_coef Fsqd
_refine_ls_weighting_details 'calc w=1/[\s^2^(Fo^2^)+(0.1115P)^2^+1.3719P] where P=(Fo^2^+2Fc^2^)/3'
_refine_ls_weighting_scheme calc
_refine_ls_wR_factor_gt 0.1967
_refine_ls_wR_factor_ref 0.2056
_reflns_number_gt 2446
_reflns_number_total 2954
_reflns_threshold_expression I>2\s(I)
_cod_data_source_file hy2314.cif
_cod_data_source_block I
_cod_original_sg_symbol_H-M 'P 2/c'
_cod_database_code 2226517
_cod_database_fobs_code 2226517

loop_
_symmetry_equiv_pos_as_xyz
'x, y, z'
'-x, y, -z+1/2'
'-x, -y, -z'
'x, -y, z-1/2'

loop_
_atom_site_type_symbol
_atom_site_label
_atom_site_fract_x
_atom_site_fract_y
_atom_site_fract_z
_atom_site_U_iso_or_equiv
_atom_site_adp_type
_atom_site_calc_flag
_atom_site_refinement_flags
_atom_site_occupancy
_atom_site_disorder_assembly
_atom_site_disorder_group
Mn Mn1 0.5000 0.71119(6) 0.7500 0.0284(3) Uani d S 1 . .
N N1 0.3018(2) 0.7070(3) 0.7479(3) 0.0385(8) Uani d . 1 . .
C C1 0.2710(3) 0.6632(5) 0.8264(4) 0.0557(13) Uani d . 1 . .
H H1 0.3317 0.6340 0.8829 0.067 Uiso calc R 1 . .
C C2 0.1544(4) 0.6575(5) 0.8310(4) 0.0617(15) Uani d . 1 . .
H H2 0.1373 0.6249 0.8892 0.074 Uiso calc R 1 . .
C C3 0.0633(3) 0.7003(4) 0.7491(4) 0.0408(10) Uani d . 1 . .
C C4 0.0940(3) 0.7447(5) 0.6646(4) 0.0577(13) Uani d . 1 . .
H H4 0.0352 0.7725 0.6061 0.069 Uiso calc R 1 . .
C C5 0.2141(3) 0.7470(5) 0.6684(4) 0.0559(13) Uani d . 1 . .
H H5 0.2346 0.7788 0.6115 0.067 Uiso calc R 1 . .
N N11 0.5000 0.9088(4) 0.7500 0.0367(11) Uani d S 1 . .
N N12 0.5000 1.5156(3) 0.7500 0.0354(11) Uani d S 1 . .
C C11 0.4781(4) 0.9689(3) 0.8272(4) 0.0448(10) Uani d . 1 . .
H H11 0.4624 0.9285 0.8824 0.054 Uiso calc R 1 . .
C C12 0.4775(4) 1.0865(4) 0.8300(4) 0.0498(11) Uani d . 1 . .
H H12 0.4619 1.1249 0.8862 0.060 Uiso calc R 1 . .
C C13 0.5000 1.1484(4) 0.7500 0.0384(13) Uani d S 1 . .
C C16 0.4344(4) 1.4556(4) 0.6684(4) 0.0488(11) Uani d . 1 . .
H H16 0.3880 1.4963 0.6104 0.059 Uiso calc R 1 . .
C C15 0.4314(4) 1.3368(4) 0.6652(4) 0.0509(11) Uani d . 1 . .
H H17 0.3837 1.2982 0.6063 0.061 Uiso calc R 1 . .
C C14 0.5000 1.2758(4) 0.7500 0.0390(13) Uani d S 1 . .
N N21 0.5534(3) 0.7169(3) 0.9196(3) 0.0386(8) Uani d . 1 . .
C C21 0.6253(3) 0.6927(3) 0.9963(4) 0.0412(10) Uani d . 1 . .
S S21 0.72754(14) 0.65840(19) 1.10210(13) 0.0900(6) Uani d . 1 . .
C C31 0.0822(10) 0.3656(13) 0.6206(10) 0.170(6) Uani d . 1 . .
H H31A 0.1479 0.4018 0.6020 0.255 Uiso calc R 1 . .
H H31B 0.0756 0.3981 0.6853 0.255 Uiso calc R 1 . .
H H31C 0.0086 0.3787 0.5659 0.255 Uiso calc R 1 . .
C C32 0.1059(12) 0.2324(15) 0.6347(9) 0.172(6) Uani d . 1 . .
H H32A 0.1679 0.2177 0.7002 0.206 Uiso calc R 1 . .
H H32B 0.0329 0.1930 0.6375 0.206 Uiso calc R 1 . .
O O31 0.1431(5) 0.1896(8) 0.5502(5) 0.138(3) Uani d . 1 . .
C C33 0.1686(9) 0.0670(10) 0.5534(11) 0.146(5) Uani d . 1 . .
H H33A 0.0974 0.0238 0.5554 0.175 Uiso calc R 1 . .
H H33B 0.2328 0.0489 0.6166 0.175 Uiso calc R 1 . .
C C34 0.2049(11) 0.0329(12) 0.4606(12) 0.167(5) Uani d . 1 . .
H H34A 0.1368 0.0383 0.3991 0.251 Uiso calc R 1 . .
H H34B 0.2341 -0.0456 0.4688 0.251 Uiso calc R 1 . .
H H34C 0.2676 0.0837 0.4530 0.251 Uiso calc R 1 . .

loop_
_atom_site_aniso_label
_atom_site_aniso_U_11
_atom_site_aniso_U_22
_atom_site_aniso_U_33
_atom_site_aniso_U_12
_atom_site_aniso_U_13
_atom_site_aniso_U_23
Mn1 0.0147(4) 0.0265(5) 0.0448(6) 0.000 0.0100(3) 0.000
N1 0.0135(13) 0.0482(19) 0.057(2) 0.0019(12) 0.0146(14) 0.0072(15)
C1 0.0196(17) 0.087(3) 0.060(3) 0.0062(19) 0.0109(18) 0.025(3)
C2 0.0233(18) 0.101(4) 0.064(3) 0.005(2) 0.0176(19) 0.032(3)
C3 0.0130(17) 0.060(2) 0.051(3) 0.0018(15) 0.0119(15) 0.0015(19)
C4 0.0209(17) 0.103(4) 0.050(3) 0.012(2) 0.0110(17) 0.011(3)
C5 0.0220(18) 0.095(4) 0.054(3) 0.011(2) 0.0174(18) 0.019(3)
N11 0.034(2) 0.026(2) 0.054(3) 0.000 0.018(2) 0.000
N12 0.0246(19) 0.025(2) 0.055(3) 0.000 0.0101(19) 0.000
C11 0.057(2) 0.032(2) 0.055(3) 0.0032(18) 0.030(2) 0.0031(18)
C12 0.065(3) 0.036(2) 0.058(3) 0.004(2) 0.032(2) -0.0027(19)
C13 0.034(2) 0.028(3) 0.054(4) 0.000 0.013(2) 0.000
C16 0.050(2) 0.032(2) 0.055(3) -0.0014(18) 0.0004(19) 0.0048(18)
C15 0.056(2) 0.034(2) 0.054(3) -0.0069(19) 0.002(2) -0.0031(19)
C14 0.036(3) 0.028(3) 0.056(4) 0.000 0.018(3) 0.000
N21 0.0276(15) 0.0389(18) 0.049(2) 0.0025(12) 0.0111(15) 0.0026(14)
C21 0.034(2) 0.044(2) 0.049(3) 0.0014(16) 0.0167(19) -0.0025(18)
S21 0.0624(9) 0.1362(16) 0.0578(12) 0.0265(9) -0.0047(7) 0.0143(9)
C31 0.111(8) 0.246(16) 0.144(11) 0.028(9) 0.022(7) -0.056(11)
C32 0.136(9) 0.308(19) 0.079(8) -0.067(11) 0.041(7) -0.028(10)
O31 0.078(3) 0.235(9) 0.093(5) -0.005(4) 0.010(3) 0.028(5)
C33 0.089(6) 0.131(8) 0.204(14) 0.015(6) 0.020(7) 0.061(8)
C34 0.134(9) 0.179(11) 0.198(13) 0.057(8) 0.062(9) 0.020(10)

loop_
_atom_type_symbol
_atom_type_description
_atom_type_scat_dispersion_real
_atom_type_scat_dispersion_imag
_atom_type_scat_source
C C 0.0033 0.0016 'International Tables Vol C Tables 4.2.6.8 and 6.1.1.4'
H H 0.0000 0.0000 'International Tables Vol C Tables 4.2.6.8 and 6.1.1.4'
N N 0.0061 0.0033 'International Tables Vol C Tables 4.2.6.8 and 6.1.1.4'
O O 0.0106 0.0060 'International Tables Vol C Tables 4.2.6.8 and 6.1.1.4'
S S 0.1246 0.1234 'International Tables Vol C Tables 4.2.6.8 and 6.1.1.4'
Mn Mn 0.3368 0.7283 'International Tables Vol C Tables 4.2.6.8 and 6.1.1.4'

loop_
_geom_angle_atom_site_label_1
_geom_angle_atom_site_label_2
_geom_angle_atom_site_label_3
_geom_angle_site_symmetry_1
_geom_angle_site_symmetry_3
_geom_angle
_geom_angle_publ_flag
N21 Mn1 N21 . 2_656 176.54(16) ?
N21 Mn1 N12 . 1_545 91.73(8) ?
N21 Mn1 N12 2_656 1_545 91.73(8) ?
N21 Mn1 N11 . . 88.27(8) ?
N21 Mn1 N11 2_656 . 88.27(8) ?
N12 Mn1 N11 1_545 . 180.0 ?
N21 Mn1 N1 . . 89.88(12) ?
N21 Mn1 N1 2_656 . 90.19(12) ?
N12 Mn1 N1 1_545 . 88.79(8) ?
N11 Mn1 N1 . . 91.21(8) ?
N21 Mn1 N1 . 2_656 90.19(12) ?
N21 Mn1 N1 2_656 2_656 89.88(12) ?
N12 Mn1 N1 1_545 2_656 88.79(8) ?
N11 Mn1 N1 . 2_656 91.21(8) ?
N1 Mn1 N1 . 2_656 177.58(16) ?
C1 N1 C5 . . 116.9(3) ?
C1 N1 Mn1 . . 120.3(3) ?
C5 N1 Mn1 . . 122.7(3) ?
N1 C1 C2 . . 123.8(4) ?
N1 C1 H1 . . 118.1 ?
C2 C1 H1 . . 118.1 ?
C1 C2 C3 . . 119.4(4) ?
C1 C2 H2 . . 120.3 ?
C3 C2 H2 . . 120.3 ?
C4 C3 C2 . . 117.5(3) ?
C4 C3 C3 . 2_556 120.5(4) ?
C2 C3 C3 . 2_556 122.0(5) ?
C3 C4 C5 . . 118.4(4) ?
C3 C4 H4 . . 120.8 ?
C5 C4 H4 . . 120.8 ?
N1 C5 C4 . . 124.0(4) ?
N1 C5 H5 . . 118.0 ?
C4 C5 H5 . . 118.0 ?
C11 N11 C11 . 2_656 116.8(5) ?
C11 N11 Mn1 . . 121.6(2) ?
C11 N11 Mn1 2_656 . 121.6(2) ?
C16 N12 C16 . 2_656 117.1(5) ?
C16 N12 Mn1 . 1_565 121.4(2) ?
C16 N12 Mn1 2_656 1_565 121.4(2) ?
N11 C11 C12 . . 123.3(4) ?
N11 C11 H11 . . 118.4 ?
C12 C11 H11 . . 118.4 ?
C11 C12 C13 . . 119.8(4) ?
C11 C12 H12 . . 120.1 ?
C13 C12 H12 . . 120.1 ?
C12 C13 C12 . 2_656 117.0(5) ?
C12 C13 C14 . . 121.5(3) ?
C12 C13 C14 2_656 . 121.5(3) ?
N12 C16 C15 . . 123.4(4) ?
N12 C16 H16 . . 118.3 ?
C15 C16 H16 . . 118.3 ?
C16 C15 C14 . . 118.9(4) ?
C16 C15 H17 . . 120.6 ?
C14 C15 H17 . . 120.6 ?
C15 C14 C15 2_656 . 118.3(5) ?
C15 C14 C13 2_656 . 120.8(3) ?
C15 C14 C13 . . 120.8(3) ?
C21 N21 Mn1 . . 146.6(3) ?
N21 C21 S21 . . 178.9(4) ?
C32 C31 H31A . . 109.5 ?
C32 C31 H31B . . 109.5 ?
H31A C31 H31B . . 109.5 ?
C32 C31 H31C . . 109.5 ?
H31A C31 H31C . . 109.5 ?
H31B C31 H31C . . 109.5 ?
O31 C32 C31 . . 109.5(10) ?
O31 C32 H32A . . 109.8 ?
C31 C32 H32A . . 109.8 ?
O31 C32 H32B . . 109.8 ?
C31 C32 H32B . . 109.8 ?
H32A C32 H32B . . 108.2 ?
C32 O31 C33 . . 115.3(10) ?
O31 C33 C34 . . 110.1(10) ?
O31 C33 H33A . . 109.6 ?
C34 C33 H33A . . 109.6 ?
O31 C33 H33B . . 109.6 ?
C34 C33 H33B . . 109.6 ?
H33A C33 H33B . . 108.2 ?
C33 C34 H34A . . 109.5 ?
C33 C34 H34B . . 109.5 ?
H34A C34 H34B . . 109.5 ?
C33 C34 H34C . . 109.5 ?
H34A C34 H34C . . 109.5 ?
H34B C34 H34C . . 109.5 ?

loop_
_geom_bond_atom_site_label_1
_geom_bond_atom_site_label_2
_geom_bond_site_symmetry_2
_geom_bond_distance
_geom_bond_publ_flag
Mn1 N21 . 2.181(4) y
Mn1 N12 1_545 2.277(4) y
Mn1 N11 . 2.300(4) y
Mn1 N1 . 2.312(3) y
N1 C1 . 1.311(6) ?
N1 C5 . 1.333(6) ?
C1 C2 . 1.385(5) ?
C1 H1 . 0.9400 ?
C2 C3 . 1.386(6) ?
C2 H2 . 0.9400 ?
C3 C4 . 1.384(7) ?
C3 C3 2_556 1.488(6) ?
C4 C5 . 1.392(5) ?
C4 H4 . 0.9400 ?
C5 H5 . 0.9400 ?
N11 C11 . 1.334(5) ?
N11 C11 2_656 1.334(5) ?
N12 C16 . 1.338(5) ?
N12 C16 2_656 1.338(5) ?
N12 Mn1 1_565 2.277(4) ?
C11 C12 . 1.370(6) ?
C11 H11 . 0.9400 ?
C12 C13 . 1.380(5) ?
C12 H12 . 0.9400 ?
C13 C12 2_656 1.380(5) ?
C13 C14 . 1.483(7) ?
C16 C15 . 1.383(6) ?
C16 H16 . 0.9400 ?
C15 C14 . 1.385(5) ?
C15 H17 . 0.9400 ?
C14 C15 2_656 1.385(5) ?
N21 C21 . 1.161(6) ?
C21 S21 . 1.621(5) ?
C31 C32 . 1.577(18) ?
C31 H31A . 0.9700 ?
C31 H31B . 0.9700 ?
C31 H31C . 0.9700 ?
C32 O31 . 1.418(13) ?
C32 H32A . 0.9800 ?
C32 H32B . 0.9800 ?
O31 C33 . 1.455(12) ?
C33 C34 . 1.482(16) ?
C33 H33A . 0.9800 ?
C33 H33B . 0.9800 ?
C34 H34A . 0.9700 ?
C34 H34B . 0.9700 ?
C34 H34C . 0.9700 ?
